data_2206149
loop_
_publ_author_name
'Jiang, Hong'
'Tu, Shu-Jiang'
'Zhu, Song-Lei'

_publ_section_title 3-Methyl-4-(4-nitrophenyl)-6-oxo-1-phenyl-4,5-dihydropyrazolo[3,4-<i>b</i>]pyridine
_journal_issue 7
_journal_name_full 'Acta Crystallographica Section E'
_journal_page_first o2074
_journal_page_last o2075
_journal_paper_doi 10.1107/S1600536805017800
_journal_volume 61
_journal_year 2005
_chemical_formula_iupac 'C19 H16 N4 O3'
_chemical_formula_moiety 'C19 H16 N4 O3'
_chemical_formula_sum 'C19 H16 N4 O3'
_chemical_formula_weight 348.36
_chemical_name_systematic
;
3-methyl-4-(4-nitrophenyl)--6-oxo-1-phenyl-4,5-dihydropyrazolo[3,4-b]pyridine
;
_space_group_IT_number 14
_symmetry_cell_setting monoclinic
_symmetry_space_group_name_Hall '-P 2ybc'
_symmetry_space_group_name_H-M 'P 1 21/c 1'
_atom_sites_solution_hydrogens geom
_atom_sites_solution_primary direct
_atom_sites_solution_secondary difmap
_cell_angle_alpha 90.00
_cell_angle_beta 98.374(12)
_cell_angle_gamma 90.00
_cell_formula_units_Z 4
_cell_length_a 7.846(5)
_cell_length_b 16.758(14)
_cell_length_c 12.940(15)
_cell_measurement_reflns_used 2111
_cell_measurement_temperature 193(2)
_cell_measurement_theta_max 27.5
_cell_measurement_theta_min 3.1
_cell_volume 1683(3)
_computing_cell_refinement CrystalClear
_computing_data_collection 'CrystalClear (Rigaku, 1999)'
_computing_data_reduction 'CrystalStructure (Rigaku/MSC, 2003)'
_computing_molecular_graphics 'SHELXTL (Sheldrick, 1997b)'
_computing_publication_material SHELXTL
_computing_structure_refinement 'SHELXL97 (Sheldrick, 1997a)'
_computing_structure_solution 'SHELXS97 (Sheldrick, 1997a)'
_diffrn_ambient_temperature 193(2)
_diffrn_detector_area_resol_mean 7.31
_diffrn_measured_fraction_theta_full 0.997
_diffrn_measured_fraction_theta_max 0.997
_diffrn_measurement_device_type 'Rigaku Mercury CCD area-detector'
_diffrn_measurement_method \w
_diffrn_radiation_monochromator graphite
_diffrn_radiation_source 'fine-focus sealed tube'
_diffrn_radiation_type MoK\a
_diffrn_radiation_wavelength 0.71070
_diffrn_reflns_av_R_equivalents 0.0305
_diffrn_reflns_av_sigmaI/netI 0.0267
_diffrn_reflns_limit_h_max 10
_diffrn_reflns_limit_h_min -10
_diffrn_reflns_limit_k_max 21
_diffrn_reflns_limit_k_min -21
_diffrn_reflns_limit_l_max 16
_diffrn_reflns_limit_l_min -15
_diffrn_reflns_number 18328
_diffrn_reflns_theta_full 27.48
_diffrn_reflns_theta_max 27.48
_diffrn_reflns_theta_min 3.11
_diffrn_standards_decay_% 0
_diffrn_standards_number 0
_exptl_absorpt_coefficient_mu 0.096
_exptl_absorpt_correction_T_max 0.9736
_exptl_absorpt_correction_T_min 0.9635
_exptl_absorpt_correction_type multi-scan
_exptl_absorpt_process_details '(Jacobson, 1998)'
_exptl_crystal_colour yellow
_exptl_crystal_density_diffrn 1.375
_exptl_crystal_density_method 'not measured'
_exptl_crystal_description Block
_exptl_crystal_F_000 728
_exptl_crystal_size_max 0.39
_exptl_crystal_size_mid 0.30
_exptl_crystal_size_min 0.28
_refine_diff_density_max 0.442
_refine_diff_density_min -0.344
_refine_ls_extinction_method none
_refine_ls_goodness_of_fit_ref 1.131
_refine_ls_hydrogen_treatment mixed
_refine_ls_matrix_type full
_refine_ls_number_parameters 240
_refine_ls_number_reflns 3850
_refine_ls_number_restraints 0
_refine_ls_restrained_S_all 1.131
_refine_ls_R_factor_all 0.0739
_refine_ls_R_factor_gt 0.0616
_refine_ls_shift/su_max 0.001
_refine_ls_shift/su_mean <0.001
_refine_ls_structure_factor_coef Fsqd
_refine_ls_weighting_details 'w=1/[\s^2^(Fo^2^)+(0.0624P)^2^+0.765P] where P=(Fo^2^+2Fc^2^)/3'
_refine_ls_weighting_scheme calc
_refine_ls_wR_factor_gt 0.1458
_refine_ls_wR_factor_ref 0.1539
_reflns_number_gt 3234
_reflns_number_total 3850
_reflns_threshold_expression 'I > 2\s(I)'
_cod_data_source_file ci6587.cif
_cod_data_source_block I
_cod_depositor_comments
;
The following automatic conversions were performed:
'_symmetry_cell_setting' value 'Monoclinic' changed to 'monoclinic'
according to '/home/saulius/struct/CIF-dictionaries/cif_core.dic'
dictionary named 'cif_core.dic' version 2.4.1 from 2010-06-29.

Automatic conversion script
Id: cif_fix_enum 1527 2010-12-29 10:47:43Z saulius 

The following automatic conversions were performed:

'_symmetry_cell_setting' value 'Monoclinic' changed to 'monoclinic'
according to /home/saulius/struct/CIF-dictionaries/cif_core.dic
dictionary named 'cif_core.dic' version 2.4.1 from 2010-06-29.

Automatic conversion script
Id: cif_fix_values 1715 2011-07-08 13:25:40Z adriana 
;
_cod_original_sg_symbol_H-M 'P 21/c'
_cod_database_code 2206149
_cod_database_fobs_code 2206149

loop_
_symmetry_equiv_pos_as_xyz
'x, y, z'
'-x, y+1/2, -z+1/2'
'-x, -y, -z'
'x, -y-1/2, z-1/2'

loop_
_atom_site_label
_atom_site_fract_x
_atom_site_fract_y
_atom_site_fract_z
_atom_site_U_iso_or_equiv
_atom_site_adp_type
_atom_site_calc_flag
_atom_site_refinement_flags
_atom_site_occupancy
_atom_site_type_symbol
O1 0.98820(17) 0.54242(9) 0.62102(10) 0.0417(4) Uani d . 1 O
O2 0.0742(3) 0.41329(15) 1.02807(18) 0.0916(7) Uani d . 1 O
O3 0.3037(3) 0.35734(11) 1.10530(14) 0.0727(6) Uani d . 1 O
N1 0.8122(2) 0.44718(9) 0.54238(11) 0.0329(4) Uani d . 1 N
N2 0.60602(19) 0.34421(9) 0.47547(11) 0.0311(3) Uani d . 1 N
N3 0.44634(19) 0.31740(10) 0.49284(12) 0.0350(4) Uani d . 1 N
N4 0.2247(3) 0.39549(12) 1.03321(15) 0.0545(5) Uani d . 1 N
C1 0.6614(2) 0.40376(10) 0.54230(13) 0.0286(4) Uani d . 1 C
C2 0.5411(2) 0.41689(11) 0.60652(13) 0.0303(4) Uani d . 1 C
C3 0.5669(2) 0.48268(11) 0.68675(14) 0.0325(4) Uani d . 1 C
H3 0.5116 0.5322 0.6542 0.039 Uiso calc R 1 H
C4 0.7619(2) 0.49817(12) 0.71309(14) 0.0386(5) Uani d . 1 C
H4A 0.7789 0.5500 0.7498 0.046 Uiso calc R 1 H
H4B 0.8123 0.4564 0.7624 0.046 Uiso calc R 1 H
C5 0.8614(2) 0.49959(11) 0.62127(14) 0.0330(4) Uani d . 1 C
C6 0.4090(2) 0.36127(11) 0.57273(14) 0.0333(4) Uani d . 1 C
C7 0.6904(2) 0.30902(10) 0.39569(13) 0.0323(4) Uani d . 1 C
C8 0.8600(3) 0.28510(13) 0.42012(16) 0.0439(5) Uani d . 1 C
H8 0.9171 0.2891 0.4899 0.053 Uiso calc R 1 H
C9 0.9465(3) 0.25533(15) 0.34234(19) 0.0545(6) Uani d . 1 C
H9 1.0638 0.2398 0.3582 0.065 Uiso calc R 1 H
C10 0.8617(3) 0.24841(14) 0.24228(18) 0.0548(6) Uani d . 1 C
H10 0.9210 0.2283 0.1888 0.066 Uiso calc R 1 H
C11 0.6915(3) 0.27038(13) 0.21863(15) 0.0491(6) Uani d . 1 C
H11 0.6338 0.2645 0.1492 0.059 Uiso calc R 1 H
C12 0.6036(3) 0.30103(12) 0.29534(15) 0.0399(5) Uani d . 1 C
H12 0.4861 0.3162 0.2792 0.048 Uiso calc R 1 H
C13 0.2461(3) 0.34548(14) 0.61605(19) 0.0484(5) Uani d . 1 C
H13A 0.1836 0.3016 0.5774 0.073 Uiso calc R 1 H
H13B 0.1743 0.3936 0.6093 0.073 Uiso calc R 1 H
H13C 0.2734 0.3309 0.6900 0.073 Uiso calc R 1 H
C14 0.4844(2) 0.46347(10) 0.78336(14) 0.0320(4) Uani d . 1 C
C15 0.3325(2) 0.50101(12) 0.79778(15) 0.0378(4) Uani d . 1 C
H15 0.2872 0.5420 0.7509 0.045 Uiso calc R 1 H
C16 0.2456(3) 0.47983(13) 0.87941(17) 0.0431(5) Uani d . 1 C
H16 0.1404 0.5050 0.8885 0.052 Uiso calc R 1 H
C17 0.3162(3) 0.42104(12) 0.94724(15) 0.0408(5) Uani d . 1 C
C18 0.4689(3) 0.38406(12) 0.93707(16) 0.0448(5) Uani d . 1 C
H18 0.5164 0.3448 0.9859 0.054 Uiso calc R 1 H
C19 0.5519(3) 0.40544(12) 0.85402(15) 0.0399(5) Uani d . 1 C
H19 0.6569 0.3799 0.8452 0.048 Uiso calc R 1 H
H1 0.877(3) 0.4487(15) 0.4870(19) 0.054(7) Uiso d . 1 H

loop_
_atom_site_aniso_label
_atom_site_aniso_U_11
_atom_site_aniso_U_22
_atom_site_aniso_U_33
_atom_site_aniso_U_12
_atom_site_aniso_U_13
_atom_site_aniso_U_23
O1 0.0452(8) 0.0457(8) 0.0377(7) -0.0143(6) 0.0178(6) -0.0103(6)
O2 0.0799(14) 0.1071(18) 0.1026(17) 0.0087(12) 0.0630(13) 0.0197(13)
O3 0.1160(16) 0.0627(11) 0.0485(10) 0.0095(11) 0.0426(10) 0.0127(9)
N1 0.0373(8) 0.0352(8) 0.0286(7) -0.0071(7) 0.0128(6) -0.0064(6)
N2 0.0340(8) 0.0337(8) 0.0267(7) -0.0028(6) 0.0075(6) -0.0041(6)
N3 0.0308(8) 0.0386(9) 0.0358(8) -0.0022(6) 0.0049(6) -0.0033(7)
N4 0.0751(14) 0.0463(11) 0.0503(11) -0.0009(10) 0.0371(10) -0.0048(9)
C1 0.0324(9) 0.0290(8) 0.0245(8) -0.0014(7) 0.0051(7) -0.0006(6)
C2 0.0315(9) 0.0317(9) 0.0282(8) 0.0009(7) 0.0064(7) 0.0000(7)
C3 0.0403(10) 0.0300(9) 0.0293(9) -0.0002(7) 0.0126(7) -0.0008(7)
C4 0.0443(11) 0.0446(11) 0.0302(9) -0.0107(9) 0.0161(8) -0.0102(8)
C5 0.0375(9) 0.0342(9) 0.0291(9) -0.0027(8) 0.0106(7) -0.0035(7)
C6 0.0314(9) 0.0351(9) 0.0341(9) 0.0017(7) 0.0068(7) -0.0024(7)
C7 0.0435(10) 0.0285(9) 0.0265(8) -0.0031(7) 0.0104(7) -0.0038(7)
C8 0.0424(11) 0.0508(12) 0.0389(10) 0.0016(9) 0.0076(9) -0.0100(9)
C9 0.0482(12) 0.0608(14) 0.0578(14) 0.0015(11) 0.0184(11) -0.0169(11)
C10 0.0708(16) 0.0532(13) 0.0468(12) -0.0082(12) 0.0300(11) -0.0159(10)
C11 0.0783(16) 0.0415(11) 0.0284(10) -0.0085(11) 0.0108(10) -0.0073(8)
C12 0.0532(12) 0.0350(10) 0.0309(9) -0.0040(9) 0.0042(8) -0.0038(8)
C13 0.0334(10) 0.0551(13) 0.0590(13) -0.0064(9) 0.0149(9) -0.0142(11)
C14 0.0379(9) 0.0302(9) 0.0299(9) -0.0028(7) 0.0116(7) -0.0045(7)
C15 0.0404(10) 0.0378(10) 0.0368(10) 0.0034(8) 0.0105(8) 0.0016(8)
C16 0.0399(10) 0.0454(11) 0.0476(12) 0.0034(9) 0.0188(9) -0.0042(9)
C17 0.0566(12) 0.0367(10) 0.0345(10) -0.0070(9) 0.0249(9) -0.0056(8)
C18 0.0631(13) 0.0359(10) 0.0386(10) 0.0081(10) 0.0186(10) 0.0052(8)
C19 0.0463(11) 0.0354(10) 0.0414(10) 0.0101(8) 0.0181(9) 0.0016(8)

loop_
_atom_type_symbol
_atom_type_description
_atom_type_scat_dispersion_real
_atom_type_scat_dispersion_imag
_atom_type_scat_source
C C 0.0033 0.0016 'International Tables Vol C Tables 4.2.6.8 and 6.1.1.4'
H H 0.0000 0.0000 'International Tables Vol C Tables 4.2.6.8 and 6.1.1.4'
N N 0.0061 0.0033 'International Tables Vol C Tables 4.2.6.8 and 6.1.1.4'
O O 0.0106 0.0060 'International Tables Vol C Tables 4.2.6.8 and 6.1.1.4'

loop_
_geom_angle_atom_site_label_1
_geom_angle_atom_site_label_2
_geom_angle_atom_site_label_3
_geom_angle
C5 N1 C1 119.20(15)
C5 N1 H1 115.4(15)
C1 N1 H1 124.9(14)
C1 N2 N3 110.59(14)
C1 N2 C7 128.79(16)
N3 N2 C7 120.62(15)
C6 N3 N2 104.68(15)
O2 N4 O3 123.6(2)
O2 N4 C17 117.8(2)
O3 N4 C17 118.7(2)
N2 C1 C2 108.81(16)
N2 C1 N1 125.63(16)
C2 C1 N1 125.49(16)
C1 C2 C6 104.26(16)
C1 C2 C3 120.13(16)
C6 C2 C3 135.54(16)
C2 C3 C14 112.33(16)
C2 C3 C4 107.78(14)
C14 C3 C4 112.40(16)
C2 C3 H3 108.1
C14 C3 H3 108.1
C4 C3 H3 108.1
C5 C4 C3 115.99(16)
C5 C4 H4A 108.3
C3 C4 H4A 108.3
C5 C4 H4B 108.3
C3 C4 H4B 108.3
H4A C4 H4B 107.4
O1 C5 N1 121.19(16)
O1 C5 C4 121.47(16)
N1 C5 C4 117.17(16)
N3 C6 C2 111.64(16)
N3 C6 C13 119.31(17)
C2 C6 C13 129.01(17)
C8 C7 C12 120.87(18)
C8 C7 N2 119.04(17)
C12 C7 N2 120.07(18)
C7 C8 C9 119.7(2)
C7 C8 H8 120.2
C9 C8 H8 120.2
C10 C9 C8 119.7(2)
C10 C9 H9 120.2
C8 C9 H9 120.2
C9 C10 C11 120.6(2)
C9 C10 H10 119.7
C11 C10 H10 119.7
C10 C11 C12 120.5(2)
C10 C11 H11 119.7
C12 C11 H11 119.7
C7 C12 C11 118.7(2)
C7 C12 H12 120.7
C11 C12 H12 120.7
C6 C13 H13A 109.5
C6 C13 H13B 109.5
H13A C13 H13B 109.5
C6 C13 H13C 109.5
H13A C13 H13C 109.5
H13B C13 H13C 109.5
C15 C14 C19 118.91(17)
C15 C14 C3 119.45(17)
C19 C14 C3 121.51(17)
C14 C15 C16 121.06(19)
C14 C15 H15 119.5
C16 C15 H15 119.5
C17 C16 C15 118.12(19)
C17 C16 H16 120.9
C15 C16 H16 120.9
C18 C17 C16 122.43(18)
C18 C17 N4 118.02(19)
C16 C17 N4 119.54(19)
C17 C18 C19 118.30(19)
C17 C18 H18 120.8
C19 C18 H18 120.8
C18 C19 C14 121.14(19)
C18 C19 H19 119.4
C14 C19 H19 119.4

loop_
_geom_bond_atom_site_label_1
_geom_bond_atom_site_label_2
_geom_bond_distance
O1 C5 1.227(2)
O2 N4 1.210(3)
O3 N4 1.222(3)
N1 C5 1.359(2)
N1 C1 1.389(2)
N1 H1 0.94(2)
N2 C1 1.350(2)
N2 N3 1.380(2)
N2 C7 1.432(2)
N3 C6 1.335(3)
N4 C17 1.473(3)
C1 C2 1.364(3)
C2 C6 1.415(3)
C2 C3 1.508(3)
C3 C14 1.523(3)
C3 C4 1.540(3)
C3 H3 1.00
C4 C5 1.514(3)
C4 H4A 0.99
C4 H4B 0.99
C6 C13 1.493(3)
C7 C8 1.382(3)
C7 C12 1.382(3)
C8 C9 1.386(3)
C8 H8 0.95
C9 C10 1.372(4)
C9 H9 0.95
C10 C11 1.376(3)
C10 H10 0.95
C11 C12 1.387(3)
C11 H11 0.95
C12 H12 0.95
C13 H13A 0.98
C13 H13B 0.98
C13 H13C 0.98
C14 C15 1.384(3)
C14 C19 1.386(3)
C15 C16 1.385(3)
C15 H15 0.95
C16 C17 1.381(3)
C16 H16 0.95
C17 C18 1.372(3)
C18 C19 1.382(3)
C18 H18 0.95
C19 H19 0.95

loop_
_geom_hbond_atom_site_label_D
_geom_hbond_atom_site_label_H
_geom_hbond_atom_site_label_A
_geom_hbond_site_symmetry_A
_geom_hbond_distance_DH
_geom_hbond_distance_HA
_geom_hbond_distance_DA
_geom_hbond_angle_DHA
C4 H4A O3 3_667 0.99 2.59 3.465(5) 148
C12 H12 O3 1_554 0.95 2.58 3.285(4) 131
C16 H16 O2 3_567 0.95 2.53 3.437(3) 160
N1 H1 O1 3_766 0.94(2) 1.87(2) 2.814(3) 177(2)

loop_
_geom_torsion_atom_site_label_1
_geom_torsion_atom_site_label_2
_geom_torsion_atom_site_label_3
_geom_torsion_atom_site_label_4
_geom_torsion
C1 N2 N3 C6 -1.07(19)
C7 N2 N3 C6 178.58(15)
N3 N2 C1 C2 0.9(2)
C7 N2 C1 C2 -178.66(17)
N3 N2 C1 N1 -176.16(16)
C7 N2 C1 N1 4.2(3)
C5 N1 C1 N2 -172.89(17)
C5 N1 C1 C2 10.5(3)
N2 C1 C2 C6 -0.4(2)
N1 C1 C2 C6 176.69(17)
N2 C1 C2 C3 -177.72(15)
N1 C1 C2 C3 -0.6(3)
C1 C2 C3 C14 -149.58(17)
C6 C2 C3 C14 34.2(3)
C1 C2 C3 C4 -25.2(2)
C6 C2 C3 C4 158.5(2)
C2 C3 C4 C5 42.6(2)
C14 C3 C4 C5 166.95(16)
C1 N1 C5 O1 -175.70(17)
C1 N1 C5 C4 9.0(3)
C3 C4 C5 O1 147.80(19)
C3 C4 C5 N1 -36.9(3)
N2 N3 C6 C2 0.8(2)
N2 N3 C6 C13 -177.30(17)
C1 C2 C6 N3 -0.3(2)
C3 C2 C6 N3 176.41(19)
C1 C2 C6 C13 177.6(2)
C3 C2 C6 C13 -5.7(4)
C1 N2 C7 C8 49.1(3)
N3 N2 C7 C8 -130.46(19)
C1 N2 C7 C12 -129.4(2)
N3 N2 C7 C12 51.0(2)
C12 C7 C8 C9 2.3(3)
N2 C7 C8 C9 -176.18(19)
C7 C8 C9 C10 -1.3(4)
C8 C9 C10 C11 -0.3(4)
C9 C10 C11 C12 1.0(4)
C8 C7 C12 C11 -1.7(3)
N2 C7 C12 C11 176.81(17)
C10 C11 C12 C7 0.0(3)
C2 C3 C14 C15 -104.8(2)
C4 C3 C14 C15 133.41(19)
C2 C3 C14 C19 71.0(2)
C4 C3 C14 C19 -50.8(2)
C19 C14 C15 C16 -1.9(3)
C3 C14 C15 C16 174.05(18)
C14 C15 C16 C17 1.1(3)
C15 C16 C17 C18 0.8(3)
C15 C16 C17 N4 -178.32(18)
O2 N4 C17 C18 -162.7(2)
O3 N4 C17 C18 16.9(3)
O2 N4 C17 C16 16.4(3)
O3 N4 C17 C16 -163.9(2)
C16 C17 C18 C19 -1.7(3)
N4 C17 C18 C19 177.38(19)
C17 C18 C19 C14 0.9(3)
C15 C14 C19 C18 0.9(3)
C3 C14 C19 C18 -174.95(18)

loop_
_cod_related_entry_id
_cod_related_entry_database
_cod_related_entry_code
1 ChemSpider 10220071
